data_4338301
loop_
_publ_author_name
'Chakraborty, Biswarup'
'Bhunya, Sourav'
'Paul, Ankan'
'Paine, Tapan Kanti'

_publ_section_title
;
 Reactivity of Biomimetic Iron(II)-2-aminophenolate Complexes toward
 Dioxygen: Mechanistic Investigations on the Oxidative C-C Bond Cleavage
 of Substituted 2-Aminophenols.
;
_journal_issue 10
_journal_name_full 'Inorganic chemistry'
_journal_page_first 4899
_journal_page_last 4912
_journal_paper_doi 10.1021/ic403043e
_journal_volume 53
_journal_year 2014
_chemical_formula_moiety C28H32FeN5O,ClO4
_chemical_formula_sum 'C28 H32 Cl Fe N5 O5'
_chemical_formula_weight 609.89
_chemical_name_systematic
; 
 ? 
;
_space_group_IT_number 14
_symmetry_cell_setting monoclinic
_symmetry_space_group_name_Hall '-P 2yn'
_symmetry_space_group_name_H-M 'P 1 21/n 1'
_atom_sites_solution_hydrogens geom
_atom_sites_solution_primary direct
_atom_sites_solution_secondary difmap
_audit_creation_method SHELXL-97
_cell_angle_alpha 90.00
_cell_angle_beta 114.958(10)
_cell_angle_gamma 90.00
_cell_formula_units_Z 4
_cell_length_a 17.034(7)
_cell_length_b 9.392(4)
_cell_length_c 19.457(11)
_cell_measurement_reflns_used 2125
_cell_measurement_temperature 150(2)
_cell_measurement_theta_max 21.48
_cell_measurement_theta_min 2.64
_cell_volume 2822(2)
_computing_cell_refinement 'Bruker SAINT'
_computing_data_collection 'Bruker APEX2'
_computing_data_reduction 'Bruker SAINT'
_computing_molecular_graphics 'Bruker SHELXTL'
_computing_publication_material Ortep
_computing_structure_refinement 'SHELXL-97 (Sheldrick, 2008)'
_computing_structure_solution 'SHELXS-97 (Sheldrick, 2008)'
_diffrn_ambient_temperature 150(2)
_diffrn_measured_fraction_theta_full 0.990
_diffrn_measured_fraction_theta_max 0.990
_diffrn_measurement_device_type 'Bruker APEX-II CCD'
_diffrn_measurement_method 'phi and omega scan'
_diffrn_radiation_monochromator graphite
_diffrn_radiation_source 'fine-focus sealed tube'
_diffrn_radiation_type MoK\a
_diffrn_radiation_wavelength 0.71073
_diffrn_reflns_av_R_equivalents 0.1519
_diffrn_reflns_av_sigmaI/netI 0.0984
_diffrn_reflns_limit_h_max 17
_diffrn_reflns_limit_h_min -17
_diffrn_reflns_limit_k_max 9
_diffrn_reflns_limit_k_min -9
_diffrn_reflns_limit_l_max 19
_diffrn_reflns_limit_l_min -20
_diffrn_reflns_number 18825
_diffrn_reflns_theta_full 22.03
_diffrn_reflns_theta_max 22.03
_diffrn_reflns_theta_min 1.34
_exptl_absorpt_coefficient_mu 0.676
_exptl_absorpt_correction_T_max 0.9542
_exptl_absorpt_correction_T_min 0.9054
_exptl_absorpt_correction_type multi-scan
_exptl_absorpt_process_details sadabs
_exptl_crystal_colour yellow
_exptl_crystal_density_diffrn 1.435
_exptl_crystal_density_method 'not measured'
_exptl_crystal_description block
_exptl_crystal_F_000 1272
_exptl_crystal_size_max 0.15
_exptl_crystal_size_mid 0.09
_exptl_crystal_size_min 0.07
_refine_diff_density_max 0.609
_refine_diff_density_min -0.869
_refine_diff_density_rms 0.195
_refine_ls_extinction_method none
_refine_ls_goodness_of_fit_ref 1.079
_refine_ls_hydrogen_treatment constr
_refine_ls_matrix_type full
_refine_ls_number_parameters 365
_refine_ls_number_reflns 3435
_refine_ls_number_restraints 0
_refine_ls_restrained_S_all 1.079
_refine_ls_R_factor_all 0.1242
_refine_ls_R_factor_gt 0.0736
_refine_ls_shift/su_max 0.000
_refine_ls_shift/su_mean 0.000
_refine_ls_structure_factor_coef Fsqd
_refine_ls_weighting_details 'calc w=1/[\s^2^(Fo^2^)+(0.1413P)^2^+1.8971P] where P=(Fo^2^+2Fc^2^)/3'
_refine_ls_weighting_scheme calc
_refine_ls_wR_factor_gt 0.1922
_refine_ls_wR_factor_ref 0.2440
_reflns_number_gt 2260
_reflns_number_total 3435
_reflns_threshold_expression >2sigma(I)
_cod_data_source_file ic403043e_si_002.cif
_cod_data_source_block bc220
_cod_depositor_comments
;
The following automatic conversions were performed:

'_symmetry_cell_setting' value 'Monoclinic' changed to 'monoclinic'
according to
/usr/data/users/saulius/crontab/automatic-downloads/rss-feeds/ACS/lib/dictionaries/cif_core.dic
dictionary named 'cif_core.dic' version 2.4.2 from
2011-04-26.

'_exptl_absorpt_correction_type' value 'Multi-Scan'
changed to 'multi-scan' according to
/usr/data/users/saulius/crontab/automatic-downloads/rss-feeds/ACS/lib/dictionaries/cif_core.dic
dictionary named 'cif_core.dic' version 2.4.2 from 2011-04-26.

Automatic conversion script
Id: cif_fix_values 2281 2013-09-26 08:29:07Z andrius 

 Adding full bibliography for 4338301--4338302.cif.
;
_cod_original_sg_symbol_H-M P2(1)/n
_cod_database_code 4338301

loop_
_symmetry_equiv_pos_as_xyz
'x, y, z'
'-x+1/2, y+1/2, -z+1/2'
'-x, -y, -z'
'x-1/2, -y-1/2, z-1/2'

loop_
_atom_site_label
_atom_site_type_symbol
_atom_site_fract_x
_atom_site_fract_y
_atom_site_fract_z
_atom_site_U_iso_or_equiv
_atom_site_adp_type
_atom_site_occupancy
_atom_site_symmetry_multiplicity
_atom_site_calc_flag
_atom_site_refinement_flags
Fe1 Fe 0.77748(7) 0.89166(12) 0.51095(7) 0.0371(5) Uani 1 1 d .
N3 N 0.7713(5) 0.6812(7) 0.5652(4) 0.0453(19) Uani 1 1 d .
Cl1 Cl 0.44037(15) 0.7893(3) 0.31083(14) 0.0605(8) Uani 1 1 d .
C2 C 0.7619(6) 1.2247(9) 0.4466(5) 0.045(2) Uani 1 1 d .
C7 C 0.6189(5) 1.0356(10) 0.5147(5) 0.049(2) Uani 1 1 d .
H7A H 0.5946 1.0781 0.5469 0.058 Uiso 1 1 calc R
H7B H 0.5718 0.9901 0.4726 0.058 Uiso 1 1 calc R
C6 C 0.6556(6) 1.1525(9) 0.4839(5) 0.044(2) Uani 1 1 d .
C13 C 0.8292(7) 0.5722(10) 0.5859(5) 0.056(3) Uani 1 1 d .
C10 C 0.6829(8) 0.5446(11) 0.6093(6) 0.065(3) Uani 1 1 d .
H10 H 0.6324 0.5360 0.6162 0.078 Uiso 1 1 calc R
C4 C 0.6450(8) 1.3779(11) 0.4274(7) 0.075(3) Uani 1 1 d .
H4 H 0.6149 1.4623 0.4088 0.090 Uiso 1 1 calc R
C8 C 0.6376(6) 0.7882(10) 0.5551(5) 0.052(3) Uani 1 1 d .
H8A H 0.5941 0.7730 0.5038 0.062 Uiso 1 1 calc R
H8B H 0.6084 0.7923 0.5884 0.062 Uiso 1 1 calc R
C5 C 0.6134(7) 1.2797(10) 0.4615(6) 0.061(3) Uani 1 1 d .
H5 H 0.5643 1.2993 0.4692 0.074 Uiso 1 1 calc R
C9 C 0.6993(6) 0.6669(9) 0.5778(5) 0.045(2) Uani 1 1 d .
C3 C 0.7195(7) 1.3527(10) 0.4205(6) 0.061(3) Uani 1 1 d .
H3 H 0.7419 1.4202 0.3987 0.073 Uiso 1 1 calc R
C14 C 0.9093(8) 0.5887(12) 0.5732(7) 0.082(4) Uani 1 1 d .
H14A H 0.8945 0.6290 0.5240 0.123 Uiso 1 1 calc R
H14B H 0.9356 0.4971 0.5762 0.123 Uiso 1 1 calc R
H14C H 0.9491 0.6504 0.6113 0.123 Uiso 1 1 calc R
C1 C 0.8466(7) 1.1968(11) 0.4430(7) 0.075(3) Uani 1 1 d .
H1A H 0.8921 1.2450 0.4842 0.112 Uiso 1 1 calc R
H1B H 0.8442 1.2313 0.3957 0.112 Uiso 1 1 calc R
H1C H 0.8579 1.0963 0.4469 0.112 Uiso 1 1 calc R
C16 C 0.8186(5) 1.0307(9) 0.6607(5) 0.037(2) Uani 1 1 d .
C19 C 0.9857(6) 1.1171(10) 0.7091(5) 0.048(2) Uani 1 1 d .
H19 H 1.0434 1.1438 0.7256 0.058 Uiso 1 1 calc R
C17 C 0.8542(6) 1.1203(9) 0.7228(5) 0.046(2) Uani 1 1 d .
H17 H 0.8215 1.1507 0.7481 0.055 Uiso 1 1 calc R
C21 C 0.9984(6) 0.9675(11) 0.6058(6) 0.061(3) Uani 1 1 d .
H21A H 1.0333 0.8899 0.6351 0.091 Uiso 1 1 calc R
H21B H 1.0352 1.0399 0.6004 0.091 Uiso 1 1 calc R
H21C H 0.9596 0.9336 0.5566 0.091 Uiso 1 1 calc R
C20 C 0.9470(6) 1.0288(9) 0.6456(5) 0.044(2) Uani 1 1 d .
C15 C 0.7306(5) 0.9667(10) 0.6399(5) 0.044(2) Uani 1 1 d .
H15A H 0.7373 0.8832 0.6712 0.053 Uiso 1 1 calc R
H15B H 0.6957 1.0348 0.6523 0.053 Uiso 1 1 calc R
C18 C 0.9392(6) 1.1639(10) 0.7465(5) 0.058(3) Uani 1 1 d .
H18 H 0.9643 1.2247 0.7878 0.069 Uiso 1 1 calc R
C23 C 0.8580(6) 0.6973(9) 0.3600(5) 0.048(2) Uani 1 1 d .
H23 H 0.9176 0.7110 0.3810 0.058 Uiso 1 1 calc R
C24 C 0.8190(6) 0.6096(9) 0.2963(5) 0.047(2) Uani 1 1 d .
C22 C 0.8086(6) 0.7647(8) 0.3927(5) 0.037(2) Uani 1 1 d .
C27 C 0.7193(5) 0.7408(8) 0.3611(4) 0.037(2) Uani 1 1 d .
C26 C 0.6821(6) 0.6522(9) 0.2991(5) 0.049(2) Uani 1 1 d .
H26 H 0.6227 0.6360 0.2781 0.058 Uiso 1 1 calc R
C25 C 0.7327(7) 0.5874(10) 0.2681(5) 0.058(3) Uani 1 1 d .
H25 H 0.7065 0.5269 0.2267 0.069 Uiso 1 1 calc R
C28 C 0.8738(7) 0.5417(12) 0.2605(6) 0.072(3) Uani 1 1 d .
H28A H 0.8666 0.4402 0.2592 0.108 Uiso 1 1 calc R
H28B H 0.9336 0.5651 0.2899 0.108 Uiso 1 1 calc R
H28C H 0.8557 0.5770 0.2098 0.108 Uiso 1 1 calc R
N2 N 0.6820(4) 0.9245(7) 0.5588(4) 0.0401(18) Uani 1 1 d .
N4 N 0.8626(4) 0.9872(7) 0.6210(4) 0.0387(17) Uani 1 1 d .
N1 N 0.7301(5) 1.1234(7) 0.4774(4) 0.0409(18) Uani 1 1 d .
N5 N 0.6723(4) 0.8102(8) 0.3983(4) 0.0451(18) Uani 1 1 d .
H5A H 0.6369 0.7484 0.4066 0.054 Uiso 1 1 calc R
H5B H 0.6406 0.8830 0.3701 0.054 Uiso 1 1 calc R
O1 O 0.8459(3) 0.8496(6) 0.4542(3) 0.0437(15) Uani 1 1 d .
O5 O 0.3492(4) 0.7744(9) 0.2798(5) 0.085(2) Uani 1 1 d .
O2 O 0.4709(5) 0.7626(11) 0.2552(5) 0.105(3) Uani 1 1 d .
O3 O 0.4646(6) 0.9309(9) 0.3382(6) 0.108(3) Uani 1 1 d .
O4 O 0.4810(6) 0.6970(12) 0.3731(5) 0.121(3) Uani 1 1 d .
C11 C 0.7437(10) 0.4343(12) 0.6305(7) 0.086(4) Uani 1 1 d .
H11 H 0.7349 0.3524 0.6531 0.103 Uiso 1 1 calc R
C12 C 0.8153(9) 0.4481(11) 0.6176(6) 0.075(3) Uani 1 1 d .
H12 H 0.8553 0.3742 0.6301 0.090 Uiso 1 1 calc R

loop_
_atom_site_aniso_label
_atom_site_aniso_U_11
_atom_site_aniso_U_22
_atom_site_aniso_U_33
_atom_site_aniso_U_23
_atom_site_aniso_U_13
_atom_site_aniso_U_12
Fe1 0.0424(8) 0.0390(8) 0.0323(8) -0.0019(6) 0.0182(6) 0.0008(6)
N3 0.057(5) 0.044(5) 0.033(4) -0.004(4) 0.017(4) 0.000(4)
Cl1 0.0446(15) 0.084(2) 0.0510(17) -0.0147(15) 0.0186(13) -0.0035(13)
C2 0.065(6) 0.042(5) 0.028(5) 0.001(4) 0.018(5) -0.001(5)
C7 0.033(5) 0.063(6) 0.052(6) 0.007(5) 0.020(5) 0.009(5)
C6 0.052(6) 0.041(5) 0.032(5) -0.004(4) 0.012(5) 0.007(5)
C13 0.078(7) 0.042(6) 0.034(6) 0.003(5) 0.009(5) 0.006(5)
C10 0.095(8) 0.064(7) 0.052(7) -0.009(6) 0.046(6) -0.022(7)
C4 0.086(9) 0.042(6) 0.081(9) 0.017(6) 0.021(7) 0.011(6)
C8 0.058(6) 0.067(7) 0.040(6) -0.005(5) 0.030(5) -0.011(5)
C5 0.056(6) 0.052(7) 0.068(7) -0.009(6) 0.018(6) 0.013(5)
C9 0.057(6) 0.042(5) 0.033(5) 0.002(4) 0.016(5) -0.011(5)
C3 0.079(8) 0.047(6) 0.056(7) 0.007(5) 0.028(6) -0.002(6)
C14 0.083(8) 0.075(8) 0.085(9) 0.023(7) 0.033(7) 0.025(7)
C1 0.106(9) 0.057(7) 0.092(9) 0.013(6) 0.072(8) 0.001(6)
C16 0.037(5) 0.047(5) 0.028(5) 0.010(4) 0.013(4) 0.008(4)
C19 0.041(5) 0.065(6) 0.036(6) -0.004(5) 0.012(5) -0.006(5)
C17 0.056(6) 0.054(6) 0.029(5) -0.006(4) 0.019(5) 0.004(5)
C21 0.043(6) 0.081(7) 0.054(7) -0.007(6) 0.016(5) -0.012(5)
C20 0.053(6) 0.046(5) 0.036(6) 0.007(4) 0.021(5) 0.005(5)
C15 0.042(5) 0.061(6) 0.034(5) -0.003(4) 0.020(4) 0.003(4)
C18 0.060(7) 0.062(6) 0.042(6) -0.012(5) 0.012(5) -0.004(5)
C23 0.052(6) 0.042(5) 0.049(6) -0.005(5) 0.020(5) 0.003(4)
C24 0.054(6) 0.045(5) 0.038(6) -0.011(5) 0.016(5) 0.003(5)
C22 0.060(6) 0.030(5) 0.028(5) -0.001(4) 0.026(5) -0.003(4)
C27 0.043(5) 0.039(5) 0.027(5) 0.006(4) 0.013(4) -0.001(4)
C26 0.050(6) 0.048(6) 0.039(6) 0.003(5) 0.010(5) -0.004(5)
C25 0.067(8) 0.055(6) 0.039(6) -0.015(5) 0.009(5) 0.003(5)
C28 0.082(8) 0.080(8) 0.057(7) -0.030(6) 0.032(6) 0.002(6)
N2 0.040(4) 0.046(4) 0.033(4) -0.005(3) 0.014(3) -0.006(3)
N4 0.042(4) 0.041(4) 0.035(4) 0.004(3) 0.017(4) 0.000(3)
N1 0.051(5) 0.037(4) 0.034(4) 0.000(3) 0.018(4) -0.003(4)
N5 0.050(5) 0.052(5) 0.037(4) 0.007(4) 0.023(4) 0.000(4)
O1 0.040(3) 0.051(4) 0.039(4) -0.017(3) 0.016(3) -0.009(3)
O5 0.042(4) 0.109(6) 0.098(6) -0.024(5) 0.022(4) -0.004(4)
O2 0.092(6) 0.163(9) 0.081(6) -0.027(6) 0.058(5) 0.006(6)
O3 0.096(6) 0.084(6) 0.139(8) -0.047(6) 0.043(6) -0.029(5)
O4 0.098(7) 0.160(9) 0.082(6) 0.040(7) 0.014(5) -0.017(6)
C11 0.151(13) 0.057(8) 0.061(8) 0.015(6) 0.057(9) -0.005(8)
C12 0.115(10) 0.047(7) 0.055(7) 0.010(5) 0.028(7) 0.004(6)

loop_
_atom_type_symbol
_atom_type_description
_atom_type_scat_dispersion_real
_atom_type_scat_dispersion_imag
_atom_type_scat_source
C C 0.0033 0.0016 'International Tables Vol C Tables 4.2.6.8 and 6.1.1.4'
H H 0.0000 0.0000 'International Tables Vol C Tables 4.2.6.8 and 6.1.1.4'
N N 0.0061 0.0033 'International Tables Vol C Tables 4.2.6.8 and 6.1.1.4'
O O 0.0106 0.0060 'International Tables Vol C Tables 4.2.6.8 and 6.1.1.4'
Cl Cl 0.1484 0.1585 'International Tables Vol C Tables 4.2.6.8 and 6.1.1.4'
Fe Fe 0.3463 0.8444 'International Tables Vol C Tables 4.2.6.8 and 6.1.1.4'

loop_
_geom_angle_atom_site_label_1
_geom_angle_atom_site_label_2
_geom_angle_atom_site_label_3
_geom_angle
O1 Fe1 N4 109.0(2)
O1 Fe1 N2 170.5(2)
N4 Fe1 N2 80.4(2)
O1 Fe1 N3 104.1(3)
N4 Fe1 N3 92.5(2)
N2 Fe1 N3 74.8(3)
O1 Fe1 N5 78.7(2)
N4 Fe1 N5 171.4(2)
N2 Fe1 N5 91.9(2)
N3 Fe1 N5 89.1(2)
O1 Fe1 N1 104.5(2)
N4 Fe1 N1 84.2(2)
N2 Fe1 N1 75.9(2)
N3 Fe1 N1 150.7(3)
N5 Fe1 N1 90.3(2)
C9 N3 C13 118.0(8)
C9 N3 Fe1 113.3(6)
C13 N3 Fe1 128.7(6)
O2 Cl1 O4 110.1(6)
O2 Cl1 O5 110.5(5)
O4 Cl1 O5 110.9(5)
O2 Cl1 O3 108.1(6)
O4 Cl1 O3 107.0(6)
O5 Cl1 O3 110.1(5)
N1 C2 C3 122.0(9)
N1 C2 C1 118.1(8)
C3 C2 C1 119.9(9)
N2 C7 C6 114.9(7)
N2 C7 H7A 108.5
C6 C7 H7A 108.5
N2 C7 H7B 108.5
C6 C7 H7B 108.5
H7A C7 H7B 107.5
N1 C6 C5 122.2(9)
N1 C6 C7 116.9(7)
C5 C6 C7 120.9(9)
N3 C13 C12 121.8(11)
N3 C13 C14 118.2(8)
C12 C13 C14 120.0(10)
C9 C10 C11 118.9(10)
C9 C10 H10 120.6
C11 C10 H10 120.6
C3 C4 C5 120.4(10)
C3 C4 H4 119.8
C5 C4 H4 119.8
N2 C8 C9 111.5(7)
N2 C8 H8A 109.3
C9 C8 H8A 109.3
N2 C8 H8B 109.3
C9 C8 H8B 109.3
H8A C8 H8B 108.0
C6 C5 C4 118.8(10)
C6 C5 H5 120.6
C4 C5 H5 120.6
N3 C9 C10 122.0(9)
N3 C9 C8 116.8(7)
C10 C9 C8 121.2(9)
C4 C3 C2 118.8(10)
C4 C3 H3 120.6
C2 C3 H3 120.6
C13 C14 H14A 109.5
C13 C14 H14B 109.5
H14A C14 H14B 109.5
C13 C14 H14C 109.5
H14A C14 H14C 109.5
H14B C14 H14C 109.5
C2 C1 H1A 109.5
C2 C1 H1B 109.5
H1A C1 H1B 109.5
C2 C1 H1C 109.5
H1A C1 H1C 109.5
H1B C1 H1C 109.5
N4 C16 C17 122.6(8)
N4 C16 C15 117.3(7)
C17 C16 C15 119.8(8)
C18 C19 C20 120.1(9)
C18 C19 H19 119.9
C20 C19 H19 119.9
C18 C17 C16 118.8(8)
C18 C17 H17 120.6
C16 C17 H17 120.6
C20 C21 H21A 109.5
C20 C21 H21B 109.5
H21A C21 H21B 109.5
C20 C21 H21C 109.5
H21A C21 H21C 109.5
H21B C21 H21C 109.5
N4 C20 C19 120.8(8)
N4 C20 C21 117.7(8)
C19 C20 C21 121.3(8)
N2 C15 C16 115.8(7)
N2 C15 H15A 108.3
C16 C15 H15A 108.3
N2 C15 H15B 108.3
C16 C15 H15B 108.3
H15A C15 H15B 107.4
C19 C18 C17 119.4(9)
C19 C18 H18 120.3
C17 C18 H18 120.3
C24 C23 C22 121.1(9)
C24 C23 H23 119.5
C22 C23 H23 119.5
C25 C24 C23 118.6(9)
C25 C24 C28 121.5(8)
C23 C24 C28 119.9(9)
O1 C22 C27 120.1(7)
O1 C22 C23 121.3(8)
C27 C22 C23 118.6(8)
C26 C27 C22 119.7(8)
C26 C27 N5 124.3(8)
C22 C27 N5 116.0(7)
C27 C26 C25 120.4(9)
C27 C26 H26 119.8
C25 C26 H26 119.8
C24 C25 C26 121.7(9)
C24 C25 H25 119.1
C26 C25 H25 119.1
C24 C28 H28A 109.5
C24 C28 H28B 109.5
H28A C28 H28B 109.5
C24 C28 H28C 109.5
H28A C28 H28C 109.5
H28B C28 H28C 109.5
C8 N2 C7 110.5(7)
C8 N2 C15 109.1(7)
C7 N2 C15 111.6(7)
C8 N2 Fe1 108.2(5)
C7 N2 Fe1 109.7(5)
C15 N2 Fe1 107.7(5)
C16 N4 C20 118.1(7)
C16 N4 Fe1 112.5(5)
C20 N4 Fe1 128.3(5)
C2 N1 C6 117.7(7)
C2 N1 Fe1 128.9(6)
C6 N1 Fe1 113.1(5)
C27 N5 Fe1 104.8(5)
C27 N5 H5A 110.8
Fe1 N5 H5A 110.8
C27 N5 H5B 110.8
Fe1 N5 H5B 110.8
H5A N5 H5B 108.9
C22 O1 Fe1 116.7(5)
C12 C11 C10 119.3(10)
C12 C11 H11 120.4
C10 C11 H11 120.4
C11 C12 C13 120.0(11)
C11 C12 H12 120.0
C13 C12 H12 120.0

loop_
_geom_bond_atom_site_label_1
_geom_bond_atom_site_label_2
_geom_bond_distance
Fe1 O1 1.954(5)
Fe1 N4 2.208(7)
Fe1 N2 2.210(7)
Fe1 N3 2.264(7)
Fe1 N5 2.299(7)
Fe1 N1 2.317(7)
N3 C9 1.355(11)
N3 C13 1.359(11)
Cl1 O2 1.407(7)
Cl1 O4 1.411(9)
Cl1 O5 1.416(7)
Cl1 O3 1.427(8)
C2 N1 1.353(10)
C2 C3 1.383(13)
C2 C1 1.497(13)
C7 N2 1.485(11)
C7 C6 1.508(12)
C7 H7A 0.9700
C7 H7B 0.9700
C6 N1 1.355(11)
C6 C5 1.367(12)
C13 C12 1.386(14)
C13 C14 1.493(15)
C10 C9 1.384(13)
C10 C11 1.398(16)
C10 H10 0.9300
C4 C3 1.353(15)
C4 C5 1.371(14)
C4 H4 0.9300
C8 N2 1.474(11)
C8 C9 1.486(13)
C8 H8A 0.9700
C8 H8B 0.9700
C5 H5 0.9300
C3 H3 0.9300
C14 H14A 0.9600
C14 H14B 0.9600
C14 H14C 0.9600
C1 H1A 0.9600
C1 H1B 0.9600
C1 H1C 0.9600
C16 N4 1.347(10)
C16 C17 1.386(12)
C16 C15 1.503(11)
C19 C18 1.354(13)
C19 C20 1.401(12)
C19 H19 0.9300
C17 C18 1.384(13)
C17 H17 0.9300
C21 C20 1.507(12)
C21 H21A 0.9600
C21 H21B 0.9600
C21 H21C 0.9600
C20 N4 1.365(11)
C15 N2 1.492(11)
C15 H15A 0.9700
C15 H15B 0.9700
C18 H18 0.9300
C23 C24 1.401(12)
C23 C22 1.401(11)
C23 H23 0.9300
C24 C25 1.352(13)
C24 C28 1.519(12)
C22 O1 1.353(9)
C22 C27 1.397(12)
C27 C26 1.379(12)
C27 N5 1.442(10)
C26 C25 1.385(13)
C26 H26 0.9300
C25 H25 0.9300
C28 H28A 0.9600
C28 H28B 0.9600
C28 H28C 0.9600
N5 H5A 0.9000
N5 H5B 0.9000
C11 C12 1.350(16)
C11 H11 0.9300
C12 H12 0.9300
